data_7031744
loop_
_publ_author_name
'Dai, Yuan'
'Wang, Yin-Ge'
'Geng, Jiao'
'Peng, Yu-Xin'
'Huang, Wei'

_publ_section_title
;
 Dinuclear Cu(ii) complexes based on two flexible Schiff-base ligands and
 one unusual in situ formed diphenolate 2,6-piperidin-4-one derivative.
;
_journal_issue 37
_journal_name_full 'Dalton transactions (Cambridge, England : 2003)'
_journal_page_first 13831
_journal_page_last 13834
_journal_paper_doi 10.1039/c4dt01014k
_journal_volume 43
_journal_year 2014
_chemical_formula_moiety 'C52 H48 Br8 Cu2 N12 O4'
_chemical_formula_sum 'C52 H48 Br8 Cu2 N12 O4'
_chemical_formula_weight 1671.32
_chemical_name_systematic
; 
 ? 
;
_space_group_IT_number 13
_symmetry_cell_setting monoclinic
_symmetry_space_group_name_Hall '-P 2yc'
_symmetry_space_group_name_H-M 'P 1 2/c 1'
_atom_sites_solution_hydrogens geom
_atom_sites_solution_primary direct
_atom_sites_solution_secondary difmap
_audit_creation_method SHELXL-97
_cell_angle_alpha 90.00
_cell_angle_beta 114.18(4)
_cell_angle_gamma 90.00
_cell_formula_units_Z 2
_cell_length_a 12.949(10)
_cell_length_b 14.283(12)
_cell_length_c 19.337(12)
_cell_measurement_reflns_used 1840
_cell_measurement_temperature 291(2)
_cell_measurement_theta_max 20.548
_cell_measurement_theta_min 2.852
_cell_volume 3263(4)
_computing_structure_refinement 'SHELXL-97 (Sheldrick, 1997)'
_computing_structure_solution 'SHELXS-97 (Sheldrick, 1990)'
_diffrn_ambient_temperature 291(2)
_diffrn_measured_fraction_theta_full 0.995
_diffrn_measured_fraction_theta_max 0.995
_diffrn_measurement_device_type 'BRUKER Smart Apex CCD area detector'
_diffrn_measurement_method '\f and \w scans'
_diffrn_radiation_monochromator graphite
_diffrn_radiation_source 'fine-focus sealed tube'
_diffrn_radiation_type MoK\a
_diffrn_radiation_wavelength 0.71073
_diffrn_reflns_av_R_equivalents 0.1204
_diffrn_reflns_av_sigmaI/netI 0.1689
_diffrn_reflns_limit_h_max 15
_diffrn_reflns_limit_h_min -15
_diffrn_reflns_limit_k_max 16
_diffrn_reflns_limit_k_min -16
_diffrn_reflns_limit_l_max 22
_diffrn_reflns_limit_l_min -21
_diffrn_reflns_number 23128
_diffrn_reflns_theta_full 25.00
_diffrn_reflns_theta_max 25.00
_diffrn_reflns_theta_min 1.43
_exptl_absorpt_coefficient_mu 5.599
_exptl_absorpt_correction_T_max 0.5762
_exptl_absorpt_correction_T_min 0.5722
_exptl_absorpt_correction_type multi-scan
_exptl_absorpt_process_details 'SADABS, BRUKER(2000)'
_exptl_crystal_colour green
_exptl_crystal_density_diffrn 1.701
_exptl_crystal_density_method 'not measured'
_exptl_crystal_description block
_exptl_crystal_F_000 1628
_exptl_crystal_size_max 0.12
_exptl_crystal_size_mid 0.10
_exptl_crystal_size_min 0.10
_refine_diff_density_max 2.210
_refine_diff_density_min -1.171
_refine_diff_density_rms 0.270
_refine_ls_extinction_method none
_refine_ls_goodness_of_fit_ref 1.060
_refine_ls_hydrogen_treatment constr
_refine_ls_matrix_type full
_refine_ls_number_parameters 352
_refine_ls_number_reflns 5721
_refine_ls_number_restraints 52
_refine_ls_restrained_S_all 1.059
_refine_ls_R_factor_all 0.1841
_refine_ls_R_factor_gt 0.0939
_refine_ls_shift/su_max 0.000
_refine_ls_shift/su_mean 0.000
_refine_ls_structure_factor_coef Fsqd
_refine_ls_weighting_details 'calc w=1/[\s^2^(Fo^2^)+(0.0922P)^2^+49.8900P] where P=(Fo^2^+2Fc^2^)/3'
_refine_ls_weighting_scheme calc
_refine_ls_wR_factor_gt 0.2058
_refine_ls_wR_factor_ref 0.2451
_reflns_number_gt 3000
_reflns_number_total 5721
_reflns_threshold_expression >2sigma(I)
_cod_data_source_file c4dt01014k2.cif
_cod_data_source_block complex_2
_cod_depositor_comments 'Adding full bibliography for 7031743--7031745.cif.'
_cod_original_sg_symbol_H-M 'P 2/c'
_cod_database_code 7031744

loop_
_symmetry_equiv_pos_as_xyz
'x, y, z'
'-x, y, -z+1/2'
'-x, -y, -z'
'x, -y, z-1/2'

loop_
_atom_site_label
_atom_site_type_symbol
_atom_site_fract_x
_atom_site_fract_y
_atom_site_fract_z
_atom_site_U_iso_or_equiv
_atom_site_adp_type
_atom_site_occupancy
_atom_site_symmetry_multiplicity
_atom_site_calc_flag
_atom_site_refinement_flags
Cu1 Cu 0.83397(15) 0.25073(12) 0.72174(10) 0.0348(5) Uani 1 1 d .
Br1 Br 0.8568(3) 0.74658(14) 0.61487(16) 0.1133(12) Uani 1 1 d .
Br2 Br 0.89817(19) 0.38511(14) 0.51219(11) 0.0658(7) Uani 1 1 d .
Br3 Br 0.8315(3) -0.24016(14) 0.84286(14) 0.0878(9) Uani 1 1 d .
Br4 Br 0.87234(15) 0.12263(11) 0.96380(9) 0.0461(5) Uani 1 1 d .
C1 C 0.8638(11) 0.4195(10) 0.6458(8) 0.029(3) Uani 1 1 d U
C2 C 0.8463(10) 0.4827(9) 0.7019(7) 0.0217(18) Uani 1 1 d U
C3 C 0.8512(13) 0.5792(10) 0.6901(8) 0.038(3) Uani 1 1 d U
H3 H 0.8438 0.6205 0.7249 0.045 Uiso 1 1 calc R
C4 C 0.8659(16) 0.6136(11) 0.6311(11) 0.051(4) Uani 1 1 d U
C5 C 0.8809(13) 0.5598(12) 0.5806(9) 0.053(3) Uani 1 1 d DU
H5 H 0.8891 0.5850 0.5388 0.064 Uiso 1 1 calc R
C6 C 0.8837(13) 0.4655(12) 0.5923(9) 0.054(3) Uani 1 1 d DU
C7 C 0.8271(10) 0.4498(9) 0.7602(7) 0.0223(19) Uani 1 1 d U
H7 H 0.8161 0.4956 0.7908 0.027 Uiso 1 1 calc R
C8 C 0.7948(13) 0.3552(11) 0.8476(8) 0.038(4) Uani 1 1 d .
H8A H 0.8040 0.4157 0.8722 0.046 Uiso 1 1 calc R
H8B H 0.8476 0.3120 0.8835 0.046 Uiso 1 1 calc R
C9 C 0.6755(11) 0.3208(12) 0.8264(8) 0.040(4) Uani 1 1 d .
H9A H 0.6669 0.2600 0.8023 0.048 Uiso 1 1 calc R
H9B H 0.6232 0.3636 0.7898 0.048 Uiso 1 1 calc R
C10 C 0.6446(12) 0.3125(13) 0.8938(8) 0.045(4) Uani 1 1 d .
H10A H 0.7063 0.2829 0.9356 0.054 Uiso 1 1 calc R
H10B H 0.6332 0.3745 0.9099 0.054 Uiso 1 1 calc R
C11 C 0.4367(12) 0.2892(11) 0.8631(8) 0.034(3) Uani 1 1 d .
H11 H 0.4228 0.3510 0.8719 0.041 Uiso 1 1 calc R
C12 C 0.4152(15) 0.1435(12) 0.8369(10) 0.051(4) Uani 1 1 d .
H12 H 0.3813 0.0851 0.8231 0.061 Uiso 1 1 calc R
C13 C 0.5275(14) 0.1632(12) 0.8581(10) 0.049(4) Uani 1 1 d U
H13 H 0.5837 0.1209 0.8609 0.059 Uiso 1 1 calc R
C14 C 0.8588(11) 0.0840(9) 0.8120(8) 0.028(2) Uani 1 1 d U
C15 C 0.8571(12) 0.0231(12) 0.7598(8) 0.041(2) Uani 1 1 d U
C16 C 0.8510(14) -0.0748(12) 0.7677(9) 0.046(4) Uani 1 1 d .
H16 H 0.8488 -0.1153 0.7295 0.055 Uiso 1 1 calc R
C17 C 0.8486(15) -0.1078(11) 0.8324(8) 0.043(4) Uani 1 1 d .
C18 C 0.8542(11) -0.0484(10) 0.8894(8) 0.035(3) Uani 1 1 d U
H18 H 0.8520 -0.0728 0.9334 0.042 Uiso 1 1 calc R
C19 C 0.8627(12) 0.0428(10) 0.8828(8) 0.035(3) Uani 1 1 d U
C20 C 0.8552(11) 0.0437(12) 0.6909(8) 0.041(2) Uani 1 1 d U
H20 H 0.8508 -0.0052 0.6580 0.049 Uiso 1 1 calc R
C21 C 0.8639(11) 0.1474(10) 0.5938(8) 0.028(3) Uani 1 1 d .
H21A H 0.8947 0.0901 0.5829 0.034 Uiso 1 1 calc R
H21B H 0.9155 0.1978 0.5964 0.034 Uiso 1 1 calc R
C22 C 0.7511(12) 0.1668(12) 0.5291(8) 0.042(4) Uani 1 1 d .
H22A H 0.7628 0.1845 0.4844 0.050 Uiso 1 1 calc R
H22B H 0.7143 0.2185 0.5425 0.050 Uiso 1 1 calc R
C23 C 0.6761(14) 0.0811(12) 0.5118(9) 0.048(4) Uani 1 1 d .
H23A H 0.7153 0.0283 0.5021 0.058 Uiso 1 1 calc R
H23B H 0.6603 0.0660 0.5554 0.058 Uiso 1 1 calc R
C24 C 0.4709(16) 0.1111(14) 0.4466(11) 0.066(6) Uani 1 1 d .
H24 H 0.4584 0.1157 0.4905 0.079 Uiso 1 1 calc R
C25 C 0.388(2) 0.1185(18) 0.3765(12) 0.088(5) Uani 1 1 d U
H25 H 0.3106 0.1256 0.3634 0.105 Uiso 1 1 calc R
C26 C 0.5544(19) 0.0949(17) 0.3684(11) 0.082(4) Uani 1 1 d U
H26 H 0.6066 0.0841 0.3477 0.099 Uiso 1 1 calc R
N1 N 0.8211(10) 0.3636(7) 0.7812(7) 0.031(3) Uani 1 1 d .
N2 N 0.5416(10) 0.2573(9) 0.8743(7) 0.038(3) Uani 1 1 d U
N3 N 0.3602(11) 0.2276(9) 0.8399(7) 0.040(3) Uani 1 1 d .
N4 N 0.8598(10) 0.1381(9) 0.6668(6) 0.041(2) Uani 1 1 d U
N5 N 0.5717(12) 0.0968(11) 0.4471(8) 0.056(4) Uani 1 1 d U
N6 N 0.4381(16) 0.1137(15) 0.3314(10) 0.091(4) Uani 1 1 d U
O1 O 0.8582(10) 0.3293(8) 0.6498(6) 0.052(3) Uani 1 1 d .
O2 O 0.8587(8) 0.1733(6) 0.8095(5) 0.035(2) Uani 1 1 d U

loop_
_atom_site_aniso_label
_atom_site_aniso_U_11
_atom_site_aniso_U_22
_atom_site_aniso_U_33
_atom_site_aniso_U_23
_atom_site_aniso_U_13
_atom_site_aniso_U_12
Cu1 0.0407(11) 0.0390(10) 0.0298(9) -0.0029(8) 0.0194(9) -0.0052(8)
Br1 0.244(4) 0.0415(12) 0.0872(18) 0.0114(11) 0.102(2) 0.0124(16)
Br2 0.0954(16) 0.0661(12) 0.0578(12) -0.0034(10) 0.0536(12) -0.0114(11)
Br3 0.160(3) 0.0454(11) 0.0691(14) 0.0021(10) 0.0584(17) -0.0103(13)
Br4 0.0549(11) 0.0495(10) 0.0321(8) -0.0039(7) 0.0158(8) 0.0004(8)
C1 0.025(8) 0.036(8) 0.025(7) -0.010(5) 0.009(6) -0.006(6)
C2 0.018(5) 0.026(4) 0.020(4) -0.006(3) 0.007(4) -0.010(4)
C3 0.047(7) 0.032(6) 0.029(6) -0.007(5) 0.010(5) -0.009(6)
C4 0.067(12) 0.040(9) 0.061(10) 0.008(6) 0.042(10) 0.006(9)
C5 0.032(6) 0.104(9) 0.033(6) -0.004(7) 0.022(5) 0.001(8)
C6 0.032(6) 0.104(9) 0.033(6) -0.003(7) 0.022(5) 0.001(8)
C7 0.018(5) 0.027(4) 0.020(4) -0.007(3) 0.007(4) -0.010(4)
C8 0.041(10) 0.051(9) 0.022(7) -0.004(7) 0.013(7) -0.006(7)
C9 0.022(8) 0.071(11) 0.029(8) -0.001(8) 0.012(7) -0.007(8)
C10 0.024(8) 0.086(13) 0.023(8) -0.019(8) 0.008(7) -0.007(8)
C11 0.032(9) 0.047(9) 0.024(8) -0.001(7) 0.010(7) -0.007(8)
C12 0.044(11) 0.054(11) 0.058(11) 0.017(9) 0.024(9) 0.011(9)
C13 0.031(9) 0.055(6) 0.058(11) 0.007(8) 0.016(9) 0.003(8)
C14 0.010(6) 0.031(4) 0.030(6) 0.001(4) -0.003(6) 0.004(6)
C15 0.022(4) 0.072(6) 0.016(4) 0.001(3) -0.004(3) 0.026(4)
C16 0.049(10) 0.055(10) 0.028(8) 0.012(7) 0.009(8) 0.018(8)
C17 0.061(11) 0.043(9) 0.025(8) 0.005(7) 0.019(8) 0.004(8)
C18 0.027(8) 0.044(6) 0.036(8) -0.004(7) 0.015(7) 0.004(7)
C19 0.024(8) 0.048(6) 0.033(7) -0.012(6) 0.013(7) -0.018(7)
C20 0.023(4) 0.073(6) 0.016(4) 0.000(3) -0.004(3) 0.027(4)
C21 0.012(7) 0.036(8) 0.031(8) -0.001(6) 0.004(6) 0.003(6)
C22 0.034(9) 0.071(11) 0.021(8) -0.001(7) 0.013(7) 0.011(8)
C23 0.050(11) 0.053(10) 0.041(10) 0.022(8) 0.017(9) 0.011(9)
C24 0.047(12) 0.090(15) 0.053(12) -0.036(11) 0.014(10) -0.015(11)
C25 0.060(8) 0.132(11) 0.049(7) -0.018(8) 0.000(7) -0.016(9)
C26 0.064(8) 0.132(11) 0.035(6) -0.009(8) 0.005(7) -0.022(9)
N1 0.039(7) 0.022(6) 0.040(7) -0.017(5) 0.026(6) -0.011(5)
N2 0.031(7) 0.055(6) 0.038(7) 0.012(6) 0.023(6) 0.000(6)
N3 0.037(7) 0.057(8) 0.026(7) 0.001(6) 0.013(6) 0.000(7)
N4 0.022(4) 0.072(6) 0.016(4) 0.001(4) -0.004(3) 0.026(4)
N5 0.039(9) 0.087(11) 0.044(7) -0.011(8) 0.018(7) -0.004(8)
N6 0.066(8) 0.134(11) 0.048(6) -0.011(7) -0.002(6) -0.020(8)
O1 0.064(8) 0.047(7) 0.049(7) -0.003(5) 0.029(7) -0.001(6)
O2 0.040(6) 0.031(4) 0.029(5) -0.009(4) 0.008(5) -0.011(5)

loop_
_atom_type_symbol
_atom_type_description
_atom_type_scat_dispersion_real
_atom_type_scat_dispersion_imag
_atom_type_scat_source
C C 0.0033 0.0016 'International Tables Vol C Tables 4.2.6.8 and 6.1.1.4'
H H 0.0000 0.0000 'International Tables Vol C Tables 4.2.6.8 and 6.1.1.4'
Br Br -0.2901 2.4595 'International Tables Vol C Tables 4.2.6.8 and 6.1.1.4'
Cu Cu 0.3201 1.2651 'International Tables Vol C Tables 4.2.6.8 and 6.1.1.4'
N N 0.0061 0.0033 'International Tables Vol C Tables 4.2.6.8 and 6.1.1.4'
O O 0.0106 0.0060 'International Tables Vol C Tables 4.2.6.8 and 6.1.1.4'

loop_
_geom_angle_atom_site_label_1
_geom_angle_atom_site_label_2
_geom_angle_atom_site_label_3
_geom_angle
_geom_angle_site_symmetry_3
O1 Cu1 O2 162.7(5) .
O1 Cu1 N1 91.3(5) .
O2 Cu1 N1 88.8(4) .
O1 Cu1 N4 88.4(5) .
O2 Cu1 N4 90.2(4) .
N1 Cu1 N4 175.6(5) .
O1 Cu1 N3 100.2(5) 2_656
O2 Cu1 N3 97.1(4) 2_656
N1 Cu1 N3 94.7(5) 2_656
N4 Cu1 N3 89.7(5) 2_656
O1 C1 C6 124.7(13) .
O1 C1 C2 121.8(12) .
C6 C1 C2 113.4(13) .
C7 C2 C3 121.3(12) .
C7 C2 C1 122.4(12) .
C3 C2 C1 116.4(11) .
C4 C3 C2 122.5(14) .
C4 C3 H3 118.8 .
C2 C3 H3 118.8 .
C5 C4 C3 122.5(16) .
C5 C4 Br1 118.2(13) .
C3 C4 Br1 119.2(12) .
C4 C5 C6 117.0(15) .
C4 C5 H5 121.5 .
C6 C5 H5 121.5 .
C1 C6 C5 127.9(15) .
C1 C6 Br2 115.2(12) .
C5 C6 Br2 116.3(12) .
N1 C7 C2 130.4(12) .
N1 C7 H7 114.8 .
C2 C7 H7 114.8 .
N1 C8 C9 111.7(12) .
N1 C8 H8A 109.3 .
C9 C8 H8A 109.3 .
N1 C8 H8B 109.3 .
C9 C8 H8B 109.3 .
H8A C8 H8B 108.0 .
C8 C9 C10 113.1(12) .
C8 C9 H9A 109.0 .
C10 C9 H9A 109.0 .
C8 C9 H9B 109.0 .
C10 C9 H9B 109.0 .
H9A C9 H9B 107.8 .
N2 C10 C9 110.8(12) .
N2 C10 H10A 109.5 .
C9 C10 H10A 109.5 .
N2 C10 H10B 109.5 .
C9 C10 H10B 109.5 .
H10A C10 H10B 108.1 .
N3 C11 N2 114.1(14) .
N3 C11 H11 123.0 .
N2 C11 H11 123.0 .
C13 C12 N3 107.8(16) .
C13 C12 H12 126.1 .
N3 C12 H12 126.1 .
C12 C13 N2 107.2(15) .
C12 C13 H13 126.4 .
N2 C13 H13 126.4 .
O2 C14 C15 128.9(14) .
O2 C14 C19 115.8(12) .
C15 C14 C19 115.4(13) .
C14 C15 C20 126.4(16) .
C14 C15 C16 123.5(14) .
C20 C15 C16 110.0(14) .
C17 C16 C15 118.0(15) .
C17 C16 H16 121.0 .
C15 C16 H16 121.0 .
C16 C17 C18 121.1(15) .
C16 C17 Br3 119.2(12) .
C18 C17 Br3 119.7(11) .
C19 C18 C17 120.9(14) .
C19 C18 H18 119.6 .
C17 C18 H18 119.6 .
C18 C19 C14 120.9(13) .
C18 C19 Br4 119.5(11) .
C14 C19 Br4 119.5(11) .
C15 C20 N4 122.5(14) .
C15 C20 H20 118.7 .
N4 C20 H20 118.7 .
N4 C21 C22 114.6(11) .
N4 C21 H21A 108.6 .
C22 C21 H21A 108.6 .
N4 C21 H21B 108.6 .
C22 C21 H21B 108.6 .
H21A C21 H21B 107.6 .
C21 C22 C23 110.5(13) .
C21 C22 H22A 109.5 .
C23 C22 H22A 109.5 .
C21 C22 H22B 109.5 .
C23 C22 H22B 109.5 .
H22A C22 H22B 108.1 .
N5 C23 C22 110.9(13) .
N5 C23 H23A 109.4 .
C22 C23 H23A 109.4 .
N5 C23 H23B 109.4 .
C22 C23 H23B 109.4 .
H23A C23 H23B 108.0 .
N5 C24 C25 114(2) .
N5 C24 H24 123.2 .
C25 C24 H24 123.2 .
N6 C25 C24 105(2) .
N6 C25 H25 127.5 .
C24 C25 H25 127.5 .
N6 C26 N5 101.8(18) .
N6 C26 H26 129.1 .
N5 C26 H26 129.1 .
C7 N1 C8 114.5(11) .
C7 N1 Cu1 122.9(9) .
C8 N1 Cu1 122.4(9) .
C11 N2 C13 105.1(13) .
C11 N2 C10 127.2(13) .
C13 N2 C10 127.6(13) .
C11 N3 C12 105.9(13) .
C11 N3 Cu1 127.6(11) 2_656
C12 N3 Cu1 124.0(11) 2_656
C20 N4 C21 115.4(11) .
C20 N4 Cu1 122.4(9) .
C21 N4 Cu1 121.3(10) .
C24 N5 C23 127.4(16) .
C24 N5 C26 105.6(17) .
C23 N5 C26 126.9(15) .
C25 N6 C26 113.7(18) .
C1 O1 Cu1 131.2(9) .
C14 O2 Cu1 126.9(9) .

loop_
_geom_bond_atom_site_label_1
_geom_bond_atom_site_label_2
_geom_bond_distance
_geom_bond_site_symmetry_2
Cu1 O1 1.911(11) .
Cu1 O2 1.938(10) .
Cu1 N1 2.026(10) .
Cu1 N4 2.031(12) .
Cu1 N3 2.324(13) 2_656
Br1 C4 1.921(16) .
Br2 C6 1.998(16) .
Br3 C17 1.923(16) .
Br4 C19 1.900(14) .
C1 O1 1.294(17) .
C1 C6 1.34(2) .
C1 C2 1.498(17) .
C2 C7 1.336(17) .
C2 C3 1.402(19) .
C3 C4 1.32(2) .
C3 H3 0.9300 .
C4 C5 1.32(2) .
C5 C6 1.364(10) .
C5 H5 0.9300 .
C7 N1 1.310(16) .
C7 H7 0.9300 .
C8 N1 1.462(16) .
C8 C9 1.509(19) .
C8 H8A 0.9700 .
C8 H8B 0.9700 .
C9 C10 1.516(18) .
C9 H9A 0.9700 .
C9 H9B 0.9700 .
C10 N2 1.459(19) .
C10 H10A 0.9700 .
C10 H10B 0.9700 .
C11 N3 1.263(18) .
C11 N2 1.364(18) .
C11 H11 0.9300 .
C12 C13 1.37(2) .
C12 N3 1.41(2) .
C12 H12 0.9300 .
C13 N2 1.37(2) .
C13 H13 0.9300 .
C14 O2 1.276(16) .
C14 C15 1.33(2) .
C14 C19 1.47(2) .
C15 C20 1.35(2) .
C15 C16 1.41(2) .
C16 C17 1.35(2) .
C16 H16 0.9300 .
C17 C18 1.37(2) .
C18 C19 1.32(2) .
C18 H18 0.9300 .
C20 N4 1.44(2) .
C20 H20 0.9300 .
C21 N4 1.440(17) .
C21 C22 1.51(2) .
C21 H21A 0.9700 .
C21 H21B 0.9700 .
C22 C23 1.51(2) .
C22 H22A 0.9700 .
C22 H22B 0.9700 .
C23 N5 1.44(2) .
C23 H23A 0.9700 .
C23 H23B 0.9700 .
C24 N5 1.32(2) .
C24 C25 1.35(3) .
C24 H24 0.9300 .
C25 N6 1.29(3) .
C25 H25 0.9300 .
C26 N6 1.40(3) .
C26 N5 1.44(2) .
C26 H26 0.9300 .
N3 Cu1 2.324(13) 2_656

loop_
_geom_torsion_atom_site_label_1
_geom_torsion_atom_site_label_2
_geom_torsion_atom_site_label_3
_geom_torsion_atom_site_label_4
_geom_torsion
_geom_torsion_site_symmetry_1
_geom_torsion_site_symmetry_4
O1 C1 C2 C7 2(2) . .
C6 C1 C2 C7 -179.0(13) . .
O1 C1 C2 C3 -178.1(13) . .
C6 C1 C2 C3 1.0(18) . .
C7 C2 C3 C4 -177.4(15) . .
C1 C2 C3 C4 3(2) . .
C2 C3 C4 C5 -2(3) . .
C2 C3 C4 Br1 174.0(12) . .
C3 C4 C5 C6 -2(3) . .
Br1 C4 C5 C6 -178.1(13) . .
O1 C1 C6 C5 173.6(16) . .
C2 C1 C6 C5 -6(2) . .
O1 C1 C6 Br2 3(2) . .
C2 C1 C6 Br2 -176.3(9) . .
C4 C5 C6 C1 6(3) . .
C4 C5 C6 Br2 176.8(13) . .
C3 C2 C7 N1 -178.9(14) . .
C1 C2 C7 N1 1(2) . .
N1 C8 C9 C10 -179.2(14) . .
C8 C9 C10 N2 -165.4(14) . .
N3 C12 C13 N2 0.4(18) . .
O2 C14 C15 C20 0(3) . .
C19 C14 C15 C20 -178.9(13) . .
O2 C14 C15 C16 -176.3(14) . .
C19 C14 C15 C16 4(2) . .
C14 C15 C16 C17 -1(2) . .
C20 C15 C16 C17 -178.1(15) . .
C15 C16 C17 C18 -1(2) . .
C15 C16 C17 Br3 176.4(12) . .
C16 C17 C18 C19 0(3) . .
Br3 C17 C18 C19 -178.1(12) . .
C17 C18 C19 C14 4(2) . .
C17 C18 C19 Br4 -179.1(12) . .
O2 C14 C19 C18 174.6(13) . .
C15 C14 C19 C18 -6(2) . .
O2 C14 C19 Br4 -2.1(16) . .
C15 C14 C19 Br4 177.2(10) . .
C14 C15 C20 N4 3(2) . .
C16 C15 C20 N4 179.8(13) . .
N4 C21 C22 C23 -70.6(16) . .
C21 C22 C23 N5 -176.0(12) . .
N5 C24 C25 N6 -3(3) . .
C2 C7 N1 C8 -178.1(14) . .
C2 C7 N1 Cu1 -3(2) . .
C9 C8 N1 C7 107.4(15) . .
C9 C8 N1 Cu1 -67.7(16) . .
O1 Cu1 N1 C7 2.1(11) . .
O2 Cu1 N1 C7 164.8(11) . .
N4 Cu1 N1 C7 88(7) . .
N3 Cu1 N1 C7 -98.2(11) 2_656 .
O1 Cu1 N1 C8 176.7(11) . .
O2 Cu1 N1 C8 -20.6(11) . .
N4 Cu1 N1 C8 -97(6) . .
N3 Cu1 N1 C8 76.4(11) 2_656 .
N3 C11 N2 C13 -2.2(17) . .
N3 C11 N2 C10 173.7(13) . .
C12 C13 N2 C11 0.9(17) . .
C12 C13 N2 C10 -175.0(14) . .
C9 C10 N2 C11 -107.2(17) . .
C9 C10 N2 C13 68(2) . .
N2 C11 N3 C12 2.5(16) . .
N2 C11 N3 Cu1 -159.7(9) . 2_656
C13 C12 N3 C11 -1.8(17) . .
C13 C12 N3 Cu1 161.2(11) . 2_656
C15 C20 N4 C21 176.4(13) . .
C15 C20 N4 Cu1 -14.2(19) . .
C22 C21 N4 C20 97.6(15) . .
C22 C21 N4 Cu1 -72.0(15) . .
O1 Cu1 N4 C20 179.7(11) . .
O2 Cu1 N4 C20 16.9(11) . .
N1 Cu1 N4 C20 93(6) . .
N3 Cu1 N4 C20 -80.2(11) 2_656 .
O1 Cu1 N4 C21 -11.5(10) . .
O2 Cu1 N4 C21 -174.2(10) . .
N1 Cu1 N4 C21 -98(6) . .
N3 Cu1 N4 C21 88.7(10) 2_656 .
C25 C24 N5 C23 -176.5(19) . .
C25 C24 N5 C26 0(3) . .
C22 C23 N5 C24 -106(2) . .
C22 C23 N5 C26 78(2) . .
N6 C26 N5 C24 2(2) . .
N6 C26 N5 C23 179.4(17) . .
C24 C25 N6 C26 5(3) . .
N5 C26 N6 C25 -5(3) . .
C6 C1 O1 Cu1 178.6(12) . .
C2 C1 O1 Cu1 -2(2) . .
O2 Cu1 O1 C1 -89.6(19) . .
N1 Cu1 O1 C1 0.5(13) . .
N4 Cu1 O1 C1 -175.1(13) . .
N3 Cu1 O1 C1 95.5(13) 2_656 .
C15 C14 O2 Cu1 10(2) . .
C19 C14 O2 Cu1 -171.2(9) . .
O1 Cu1 O2 C14 -100.5(17) . .
N1 Cu1 O2 C14 169.0(11) . .
N4 Cu1 O2 C14 -15.3(11) . .
N3 Cu1 O2 C14 74.4(11) 2_656 .
